data_4312003
loop_
_publ_author_name
'Shirley Hino'
'Marilyn Olmstead'
'Andrew D. Phillips'
'Robert J. Wright'
'Philip P. Power'

_publ_section_title
;
 Terphenyl Ligand Stabilized Lead(II) Derivatives: Steric Effects and
 Lead-Lead Bonding in Diplumbenes
;
_journal_name_full 'Inorganic Chemistry'
_journal_page_first 7346
_journal_page_last 7352
_journal_paper_doi 10.1021/ic049174y
_journal_volume 43
_journal_year 2004
_chemical_formula_moiety 'C45 H76 Pb Si4, 0.5(C6 H14)'
_chemical_formula_sum 'C48 H83 Pb Si4'
_chemical_formula_weight 979.69
_chemical_name_common Ar*PbSi(SiMe3)3.0.5n-hexane
_chemical_name_systematic
; 
 ? 
;
_space_group_IT_number 14
_symmetry_cell_setting monoclinic
_symmetry_space_group_name_Hall '-P 2ybc'
_symmetry_space_group_name_H-M 'P 1 21/c 1'
_atom_sites_solution_hydrogens geom
_atom_sites_solution_primary direct
_atom_sites_solution_secondary difmap
_audit_creation_method SHELXL-97
_cell_angle_alpha 90.00
_cell_angle_beta 101.041(3)
_cell_angle_gamma 90.00
_cell_formula_units_Z 4
_cell_length_a 19.6824(12)
_cell_length_b 15.9100(8)
_cell_length_c 16.9291(10)
_cell_measurement_reflns_used 900
_cell_measurement_temperature 90(2)
_cell_measurement_theta_max 20.0
_cell_measurement_theta_min 2.4
_cell_volume 5203.2(5)
_computing_cell_refinement SMART
_computing_data_collection 'SMART 5.054 (Bruker, 2003)'
_computing_data_reduction 'SAINT 6.33b (Bruker, 2002)'
_computing_molecular_graphics 'SHELXTL 5.1, XP (Sheldrick, 1994)'
_computing_publication_material SHELXL-97
_computing_structure_refinement 'SHELXL-97 (Sheldrick, 1997)'
_computing_structure_solution 'SHELXS-97 (Sheldrick, 1990)'
_diffrn_ambient_temperature 90(2)
_diffrn_detector_area_resol_mean 8.3
_diffrn_measured_fraction_theta_full 0.996
_diffrn_measured_fraction_theta_max 0.996
_diffrn_measurement_device_type 'Bruker SMART 1000'
_diffrn_measurement_method \w
_diffrn_radiation_monochromator graphite
_diffrn_radiation_source 'fine-focus sealed tube'
_diffrn_radiation_type MoK\a
_diffrn_radiation_wavelength 0.71073
_diffrn_reflns_av_R_equivalents 0.0360
_diffrn_reflns_av_sigmaI/netI 0.0268
_diffrn_reflns_limit_h_max 23
_diffrn_reflns_limit_h_min -23
_diffrn_reflns_limit_k_max 19
_diffrn_reflns_limit_k_min -19
_diffrn_reflns_limit_l_max 20
_diffrn_reflns_limit_l_min -20
_diffrn_reflns_number 48145
_diffrn_reflns_theta_full 25.25
_diffrn_reflns_theta_max 25.25
_diffrn_reflns_theta_min 1.77
_diffrn_standards_decay_% <0.1
_diffrn_standards_number '50 frames remeasured'
_exptl_absorpt_coefficient_mu 3.363
_exptl_absorpt_correction_T_max 0.632
_exptl_absorpt_correction_T_min 0.346
_exptl_absorpt_correction_type multi-scan
_exptl_absorpt_process_details 'SADABS 2.05 (Sheldrick, 2003)'
_exptl_crystal_colour 'light blue'
_exptl_crystal_density_diffrn 1.251
_exptl_crystal_density_method 'not measured'
_exptl_crystal_description block
_exptl_crystal_F_000 2036
_exptl_crystal_size_max 0.40
_exptl_crystal_size_mid 0.30
_exptl_crystal_size_min 0.15
_refine_diff_density_max 1.309
_refine_diff_density_min -0.698
_refine_diff_density_rms 0.078
_refine_ls_extinction_method none
_refine_ls_goodness_of_fit_ref 1.131
_refine_ls_hydrogen_treatment constr
_refine_ls_matrix_type full
_refine_ls_number_parameters 546
_refine_ls_number_reflns 9371
_refine_ls_number_restraints 64
_refine_ls_restrained_S_all 1.136
_refine_ls_R_factor_all 0.0479
_refine_ls_R_factor_gt 0.0331
_refine_ls_shift/su_max 0.002
_refine_ls_shift/su_mean 0.000
_refine_ls_structure_factor_coef Fsqd
_refine_ls_weighting_details 'calc w=1/[\s^2^(Fo^2^)+(0.0155P)^2^+11.0270P] where P=(Fo^2^+2Fc^2^)/3'
_refine_ls_weighting_scheme calc
_refine_ls_wR_factor_gt 0.0597
_refine_ls_wR_factor_ref 0.0644
_reflns_number_gt 7625
_reflns_number_total 9371
_reflns_threshold_expression I>2\s(I)
_cod_data_source_file ic049174ysi20040624_074118_7.cif
_cod_data_source_block adp13
_cod_original_sg_symbol_H-M 'P 21/c'
_cod_database_code 4312003

loop_
_symmetry_equiv_pos_as_xyz
'x, y, z'
'-x, y+1/2, -z+1/2'
'-x, -y, -z'
'x, -y-1/2, z-1/2'

loop_
_atom_site_label
_atom_site_type_symbol
_atom_site_fract_x
_atom_site_fract_y
_atom_site_fract_z
_atom_site_U_iso_or_equiv
_atom_site_adp_type
_atom_site_occupancy
_atom_site_symmetry_multiplicity
_atom_site_calc_flag
_atom_site_refinement_flags
_atom_site_disorder_assembly
_atom_site_disorder_group
Pb1 Pb 0.251805(8) 0.471058(9) 0.754699(8) 0.02474(5) Uani 1 1 d . A .
Si1 Si 0.11626(6) 0.44122(7) 0.75861(6) 0.0254(2) Uani 1 1 d D . .
C1 C 0.31679(18) 0.4767(2) 0.88260(19) 0.0204(7) Uani 1 1 d . . .
C2 C 0.33339(19) 0.5504(2) 0.9283(2) 0.0221(8) Uani 1 1 d . A .
Si2 Si 0.06530(6) 0.42630(8) 0.87228(7) 0.0321(3) Uani 1 1 d D A .
C37 C 0.0009(2) 0.5115(4) 0.8779(3) 0.0585(16) Uani 1 1 d D . .
H37A H -0.0182 0.5043 0.9269 0.088 Uiso 1 1 calc R A .
H37B H -0.0366 0.5084 0.8307 0.088 Uiso 1 1 calc R . .
H37C H 0.0238 0.5663 0.8793 0.088 Uiso 1 1 calc R . .
C38 C 0.1333(2) 0.4272(3) 0.9664(2) 0.0453(12) Uani 1 1 d D . .
H38A H 0.1111 0.4232 1.0134 0.068 Uiso 1 1 calc R A .
H38B H 0.1598 0.4796 0.9691 0.068 Uiso 1 1 calc R . .
H38C H 0.1645 0.3793 0.9659 0.068 Uiso 1 1 calc R . .
C39 C 0.0156(3) 0.3253(4) 0.8702(4) 0.073(2) Uani 1 1 d D . .
H39A H -0.0022 0.3197 0.9203 0.109 Uiso 1 1 calc R A .
H39B H 0.0462 0.2779 0.8651 0.109 Uiso 1 1 calc R . .
H39C H -0.0232 0.3257 0.8243 0.109 Uiso 1 1 calc R . .
C3 C 0.3839(2) 0.5462(2) 0.9991(2) 0.0273(9) Uani 1 1 d . . .
H3A H 0.3953 0.5954 1.0306 0.033 Uiso 1 1 calc R A .
Si3A Si 0.09478(17) 0.3196(2) 0.67228(18) 0.0278(7) Uani 0.564(6) 1 d PD A 1
C40A C 0.0103(4) 0.3320(6) 0.5987(5) 0.042(2) Uani 0.564(6) 1 d PD A 1
H40A H 0.0049 0.2858 0.5597 0.063 Uiso 0.564(6) 1 calc PR A 1
H40B H 0.0102 0.3857 0.5703 0.063 Uiso 0.564(6) 1 calc PR A 1
H40C H -0.0282 0.3310 0.6279 0.063 Uiso 0.564(6) 1 calc PR A 1
C41A C 0.0943(5) 0.2164(5) 0.7259(6) 0.058(3) Uani 0.564(6) 1 d PD A 1
H41A H 0.0823 0.1712 0.6864 0.086 Uiso 0.564(6) 1 calc PR A 1
H41B H 0.0600 0.2183 0.7610 0.086 Uiso 0.564(6) 1 calc PR A 1
H41C H 0.1403 0.2057 0.7585 0.086 Uiso 0.564(6) 1 calc PR A 1
C42A C 0.1655(4) 0.3112(5) 0.6143(5) 0.045(2) Uani 0.564(6) 1 d PD A 1
H42A H 0.1574 0.2623 0.5785 0.067 Uiso 0.564(6) 1 calc PR A 1
H42B H 0.2099 0.3045 0.6516 0.067 Uiso 0.564(6) 1 calc PR A 1
H42C H 0.1667 0.3622 0.5822 0.067 Uiso 0.564(6) 1 calc PR A 1
Si3B Si 0.0840(2) 0.3550(4) 0.6497(3) 0.0443(13) Uani 0.436(6) 1 d PD A 2
C40B C 0.1300(5) 0.2517(6) 0.6686(6) 0.040(3) Uiso 0.436(6) 1 d PD A 2
H40D H 0.1161 0.2150 0.6218 0.060 Uiso 0.436(6) 1 calc PR A 2
H40E H 0.1179 0.2251 0.7162 0.060 Uiso 0.436(6) 1 calc PR A 2
H40F H 0.1801 0.2610 0.6776 0.060 Uiso 0.436(6) 1 calc PR A 2
C41B C 0.1085(7) 0.4025(8) 0.5583(5) 0.077(5) Uani 0.436(6) 1 d PD A 2
H41D H 0.0943 0.3649 0.5123 0.115 Uiso 0.436(6) 1 calc PR A 2
H41E H 0.1587 0.4107 0.5677 0.115 Uiso 0.436(6) 1 calc PR A 2
H41F H 0.0852 0.4569 0.5471 0.115 Uiso 0.436(6) 1 calc PR A 2
C42B C -0.0106(5) 0.3237(9) 0.6264(8) 0.049(4) Uiso 0.436(6) 1 d PD A 2
H42D H -0.0190 0.2868 0.5792 0.073 Uiso 0.436(6) 1 calc PR A 2
H42E H -0.0393 0.3742 0.6153 0.073 Uiso 0.436(6) 1 calc PR A 2
H42F H -0.0223 0.2939 0.6727 0.073 Uiso 0.436(6) 1 calc PR A 2
Si4A Si 0.07671(14) 0.5530(2) 0.6774(2) 0.0263(7) Uani 0.583(7) 1 d PD A 3
C43A C 0.1077(4) 0.5467(5) 0.5786(4) 0.044(2) Uani 0.583(7) 1 d PD A 3
H43A H 0.0949 0.5984 0.5478 0.067 Uiso 0.583(7) 1 calc PR A 3
H43B H 0.0860 0.4984 0.5478 0.067 Uiso 0.583(7) 1 calc PR A 3
H43C H 0.1581 0.5401 0.5891 0.067 Uiso 0.583(7) 1 calc PR A 3
C44A C 0.1142(5) 0.6503(5) 0.7301(6) 0.053(3) Uani 0.583(7) 1 d PD A 3
H44A H 0.0971 0.6996 0.6976 0.079 Uiso 0.583(7) 1 calc PR A 3
H44B H 0.1648 0.6481 0.7377 0.079 Uiso 0.583(7) 1 calc PR A 3
H44C H 0.1005 0.6542 0.7826 0.079 Uiso 0.583(7) 1 calc PR A 3
C45A C -0.0215(4) 0.5620(7) 0.6540(5) 0.0258(19) Uani 0.583(7) 1 d PD A 3
H45A H -0.0350 0.6115 0.6201 0.039 Uiso 0.583(7) 1 calc PR A 3
H45B H -0.0388 0.5678 0.7043 0.039 Uiso 0.583(7) 1 calc PR A 3
H45C H -0.0413 0.5115 0.6255 0.039 Uiso 0.583(7) 1 calc PR A 3
Si4B Si 0.0807(2) 0.5813(3) 0.7040(3) 0.0370(12) Uani 0.417(7) 1 d PD A 4
C43B C 0.1382(7) 0.6221(9) 0.6356(8) 0.066(4) Uiso 0.417(7) 1 d PD A 4
H43D H 0.1220 0.6777 0.6153 0.099 Uiso 0.417(7) 1 calc PR A 4
H43E H 0.1367 0.5834 0.5903 0.099 Uiso 0.417(7) 1 calc PR A 4
H43F H 0.1858 0.6265 0.6656 0.099 Uiso 0.417(7) 1 calc PR A 4
C44B C 0.0835(6) 0.6612(6) 0.7851(6) 0.032(3) Uiso 0.417(7) 1 d PD A 4
H44D H 0.0687 0.7157 0.7610 0.048 Uiso 0.417(7) 1 calc PR A 4
H44E H 0.1309 0.6657 0.8159 0.048 Uiso 0.417(7) 1 calc PR A 4
H44F H 0.0525 0.6440 0.8211 0.048 Uiso 0.417(7) 1 calc PR A 4
C45B C -0.0073(7) 0.5771(13) 0.6394(9) 0.050(6) Uiso 0.417(7) 1 d PD A 4
H45D H -0.0207 0.6334 0.6187 0.075 Uiso 0.417(7) 1 calc PR A 4
H45E H -0.0407 0.5570 0.6714 0.075 Uiso 0.417(7) 1 calc PR A 4
H45F H -0.0069 0.5386 0.5943 0.075 Uiso 0.417(7) 1 calc PR A 4
C4 C 0.4172(2) 0.4716(3) 1.0234(2) 0.0294(9) Uani 1 1 d . A .
H4A H 0.4502 0.4694 1.0724 0.035 Uiso 1 1 calc R . .
C5 C 0.4029(2) 0.4001(3) 0.9769(2) 0.0278(9) Uani 1 1 d . . .
H5A H 0.4267 0.3492 0.9934 0.033 Uiso 1 1 calc R A .
C6 C 0.3535(2) 0.4025(2) 0.9058(2) 0.0224(8) Uani 1 1 d . A .
C7 C 0.3041(2) 0.6352(2) 0.9005(2) 0.0234(8) Uani 1 1 d . . .
C8 C 0.25705(19) 0.6766(2) 0.9398(2) 0.0278(9) Uani 1 1 d . A .
C9 C 0.2355(2) 0.7580(3) 0.9146(3) 0.0372(11) Uani 1 1 d . . .
H9A H 0.2035 0.7861 0.9409 0.045 Uiso 1 1 calc R A .
C10 C 0.2592(2) 0.7990(3) 0.8528(3) 0.0362(11) Uani 1 1 d . A .
C11 C 0.3055(2) 0.7571(2) 0.8154(3) 0.0318(10) Uani 1 1 d . . .
H11A H 0.3221 0.7843 0.7730 0.038 Uiso 1 1 calc R A .
C12 C 0.3289(2) 0.6762(2) 0.8377(2) 0.0257(9) Uani 1 1 d . A .
C13 C 0.2322(2) 0.6388(3) 1.0112(2) 0.0326(10) Uani 1 1 d . . .
H13A H 0.2428 0.5773 1.0119 0.039 Uiso 1 1 calc R A .
C14 C 0.2704(2) 0.6760(3) 1.0908(3) 0.0432(12) Uani 1 1 d . A .
H14A H 0.3203 0.6670 1.0957 0.065 Uiso 1 1 calc R . .
H14B H 0.2545 0.6483 1.1357 0.065 Uiso 1 1 calc R . .
H14C H 0.2609 0.7364 1.0921 0.065 Uiso 1 1 calc R . .
C15 C 0.1537(2) 0.6481(3) 1.0069(3) 0.0466(13) Uani 1 1 d . A .
H15A H 0.1288 0.6247 0.9559 0.070 Uiso 1 1 calc R . .
H15B H 0.1420 0.7077 1.0101 0.070 Uiso 1 1 calc R . .
H15C H 0.1402 0.6177 1.0519 0.070 Uiso 1 1 calc R . .
C16 C 0.2353(3) 0.8874(3) 0.8266(3) 0.0494(14) Uani 1 1 d . . .
H16A H 0.2681 0.9103 0.7936 0.059 Uiso 1 1 calc R A .
C17 C 0.1629(3) 0.8851(3) 0.7732(3) 0.0552(14) Uani 1 1 d . A .
H17A H 0.1634 0.8477 0.7273 0.083 Uiso 1 1 calc R . .
H17B H 0.1497 0.9419 0.7536 0.083 Uiso 1 1 calc R . .
H17C H 0.1295 0.8642 0.8045 0.083 Uiso 1 1 calc R . .
C18 C 0.2355(4) 0.9475(3) 0.8974(4) 0.085(2) Uani 1 1 d . A .
H18A H 0.2824 0.9510 0.9297 0.127 Uiso 1 1 calc R . .
H18B H 0.2037 0.9265 0.9309 0.127 Uiso 1 1 calc R . .
H18C H 0.2205 1.0034 0.8768 0.127 Uiso 1 1 calc R . .
C19 C 0.3873(2) 0.6395(3) 0.8009(2) 0.0297(10) Uani 1 1 d . . .
H19A H 0.3885 0.5776 0.8113 0.036 Uiso 1 1 calc R A .
C20 C 0.3782(3) 0.6521(3) 0.7104(2) 0.0384(11) Uani 1 1 d . A .
H20A H 0.3331 0.6299 0.6841 0.058 Uiso 1 1 calc R . .
H20B H 0.4150 0.6222 0.6904 0.058 Uiso 1 1 calc R . .
H20C H 0.3807 0.7122 0.6986 0.058 Uiso 1 1 calc R . .
C21 C 0.4563(2) 0.6756(3) 0.8437(3) 0.0386(11) Uani 1 1 d . A .
H21A H 0.4636 0.6617 0.9011 0.058 Uiso 1 1 calc R . .
H21B H 0.4558 0.7368 0.8372 0.058 Uiso 1 1 calc R . .
H21C H 0.4939 0.6516 0.8203 0.058 Uiso 1 1 calc R . .
C22 C 0.3436(2) 0.3282(2) 0.8500(2) 0.0243(9) Uani 1 1 d . . .
C23 C 0.3774(2) 0.3264(2) 0.7838(2) 0.0289(10) Uani 1 1 d . A .
C24 C 0.3695(3) 0.2566(3) 0.7326(2) 0.0414(12) Uani 1 1 d . . .
H24A H 0.3913 0.2568 0.6872 0.050 Uiso 1 1 calc R A .
C25 C 0.3310(3) 0.1876(3) 0.7461(3) 0.0474(14) Uani 1 1 d . A .
C26 C 0.2998(3) 0.1888(3) 0.8116(3) 0.0458(14) Uani 1 1 d . . .
H26A H 0.2737 0.1411 0.8216 0.055 Uiso 1 1 calc R A .
C27 C 0.3045(2) 0.2575(3) 0.8647(3) 0.0340(10) Uani 1 1 d . A .
C28 C 0.4293(2) 0.3934(3) 0.7723(2) 0.0303(9) Uani 1 1 d . . .
H28A H 0.4174 0.4458 0.7995 0.036 Uiso 1 1 calc R A .
C29 C 0.4306(3) 0.4156(3) 0.6842(3) 0.0414(11) Uani 1 1 d . A .
H29A H 0.3836 0.4296 0.6562 0.062 Uiso 1 1 calc R . .
H29B H 0.4478 0.3674 0.6579 0.062 Uiso 1 1 calc R . .
H29C H 0.4610 0.4640 0.6825 0.062 Uiso 1 1 calc R . .
C30 C 0.5013(2) 0.3652(3) 0.8153(3) 0.0412(11) Uani 1 1 d . A .
H30A H 0.5014 0.3574 0.8727 0.062 Uiso 1 1 calc R . .
H30B H 0.5355 0.4081 0.8085 0.062 Uiso 1 1 calc R . .
H30C H 0.5132 0.3120 0.7921 0.062 Uiso 1 1 calc R . .
C31 C 0.3280(3) 0.1106(3) 0.6916(3) 0.0666(19) Uani 1 1 d . . .
H31A H 0.3491 0.1265 0.6445 0.080 Uiso 1 1 calc R A .
C32 C 0.3708(3) 0.0399(3) 0.7356(3) 0.0461(12) Uani 1 1 d . A .
H32A H 0.4192 0.0576 0.7504 0.069 Uiso 1 1 calc R . .
H32B H 0.3675 -0.0096 0.7006 0.069 Uiso 1 1 calc R . .
H32C H 0.3533 0.0258 0.7844 0.069 Uiso 1 1 calc R . .
C33 C 0.2548(4) 0.0816(4) 0.6597(5) 0.125(4) Uani 1 1 d . A .
H33A H 0.2300 0.1249 0.6242 0.187 Uiso 1 1 calc R . .
H33B H 0.2311 0.0719 0.7048 0.187 Uiso 1 1 calc R . .
H33C H 0.2558 0.0293 0.6294 0.187 Uiso 1 1 calc R . .
C34 C 0.2709(3) 0.2531(3) 0.9377(3) 0.0482(13) Uani 1 1 d . . .
H34A H 0.2710 0.3110 0.9607 0.058 Uiso 1 1 calc R A .
C35 C 0.3129(3) 0.1961(3) 1.0023(3) 0.0535(14) Uani 1 1 d . A .
H35A H 0.3603 0.2174 1.0170 0.080 Uiso 1 1 calc R . .
H35B H 0.3137 0.1389 0.9812 0.080 Uiso 1 1 calc R . .
H35C H 0.2915 0.1957 1.0500 0.080 Uiso 1 1 calc R . .
C36 C 0.1957(3) 0.2233(4) 0.9166(4) 0.081(2) Uani 1 1 d . A .
H36A H 0.1701 0.2584 0.8734 0.121 Uiso 1 1 calc R . .
H36B H 0.1744 0.2277 0.9643 0.121 Uiso 1 1 calc R . .
H36C H 0.1945 0.1647 0.8987 0.121 Uiso 1 1 calc R . .
C46 C 0.5394(7) 0.1914(7) 0.9732(7) 0.076(4) Uiso 0.588(13) 1 d P B 5
H46A H 0.5803 0.2272 0.9880 0.114 Uiso 0.588(13) 1 calc PR B 5
H46B H 0.5015 0.2140 0.9969 0.114 Uiso 0.588(13) 1 calc PR B 5
H46C H 0.5252 0.1898 0.9145 0.114 Uiso 0.588(13) 1 calc PR B 5
C47 C 0.5567(6) 0.1019(6) 1.0050(6) 0.057(3) Uiso 0.588(13) 1 d P B 5
H47A H 0.5944 0.0785 0.9804 0.068 Uiso 0.588(13) 1 calc PR B 5
H47B H 0.5730 0.1036 1.0640 0.068 Uiso 0.588(13) 1 calc PR B 5
C48 C 0.4927(5) 0.0452(5) 0.9848(5) 0.041(2) Uiso 0.588(13) 1 d P . 5
H48A H 0.4764 0.0443 0.9258 0.049 Uiso 0.588(13) 1 calc PR B 5
H48B H 0.4552 0.0692 1.0094 0.049 Uiso 0.588(13) 1 calc PR B 5
C48B C 0.5304(7) 0.0302(8) 1.0054(7) 0.046(3) Uiso 0.412(13) 1 d P . 6
H48E H 0.5502 0.0337 1.0636 0.055 Uiso 0.412(13) 1 calc PR B 6
H48F H 0.5663 0.0050 0.9790 0.055 Uiso 0.412(13) 1 calc PR B 6
C47B C 0.5186(8) 0.1133(8) 0.9760(8) 0.048(4) Uiso 0.412(13) 1 d P B 6
H47E H 0.4816 0.1377 1.0010 0.058 Uiso 0.412(13) 1 calc PR B 6
H47F H 0.5001 0.1097 0.9174 0.058 Uiso 0.412(13) 1 calc PR B 6
C46B C 0.5788(7) 0.1752(8) 0.9885(7) 0.045(4) Uiso 0.412(13) 1 d P B 6
H46G H 0.5625 0.2300 0.9660 0.067 Uiso 0.412(13) 1 calc PR B 6
H46H H 0.6152 0.1543 0.9614 0.067 Uiso 0.412(13) 1 calc PR B 6
H46I H 0.5974 0.1812 1.0462 0.067 Uiso 0.412(13) 1 calc PR B 6

loop_
_atom_site_aniso_label
_atom_site_aniso_U_11
_atom_site_aniso_U_22
_atom_site_aniso_U_33
_atom_site_aniso_U_23
_atom_site_aniso_U_13
_atom_site_aniso_U_12
Pb1 0.02126(7) 0.03310(8) 0.01740(7) 0.00162(7) -0.00247(5) 0.00092(8)
Si1 0.0226(6) 0.0317(6) 0.0198(5) -0.0024(4) -0.0014(4) 0.0020(5)
C1 0.0213(18) 0.024(2) 0.0147(16) 0.0002(15) 0.0002(14) 0.0014(17)
C2 0.021(2) 0.026(2) 0.0186(17) 0.0002(14) 0.0017(15) 0.0070(16)
Si2 0.0220(6) 0.0477(8) 0.0252(6) 0.0014(5) 0.0007(5) 0.0006(5)
C37 0.031(3) 0.101(5) 0.039(3) -0.018(3) -0.002(2) 0.028(3)
C38 0.031(2) 0.079(4) 0.025(2) 0.000(2) 0.0033(19) 0.014(2)
C39 0.030(3) 0.077(4) 0.102(5) 0.044(4) -0.010(3) -0.014(3)
C3 0.029(2) 0.029(2) 0.0203(18) -0.0097(15) -0.0040(16) 0.0079(17)
Si3A 0.0291(16) 0.0218(16) 0.0301(14) -0.0064(11) -0.0005(11) -0.0046(12)
C40A 0.041(5) 0.056(6) 0.026(4) -0.002(4) 0.001(4) -0.027(4)
C41A 0.069(7) 0.017(4) 0.076(7) -0.004(4) -0.012(5) -0.010(4)
C42A 0.052(6) 0.038(5) 0.044(5) -0.016(4) 0.009(4) 0.005(4)
Si3B 0.040(2) 0.051(3) 0.032(2) -0.0202(19) -0.0156(16) 0.030(2)
C41B 0.126(13) 0.081(10) 0.018(5) -0.006(6) 0.000(6) 0.068(9)
Si4A 0.0246(12) 0.0199(17) 0.0296(16) 0.0018(11) -0.0072(11) 0.0001(10)
C43A 0.036(5) 0.059(6) 0.035(4) 0.018(4) -0.002(3) 0.002(4)
C44A 0.050(6) 0.026(5) 0.072(7) 0.006(4) -0.015(5) 0.008(4)
C45A 0.017(4) 0.037(5) 0.020(4) 0.004(4) -0.004(3) 0.007(4)
Si4B 0.051(2) 0.026(3) 0.026(2) -0.0040(16) -0.0104(18) 0.014(2)
C4 0.030(2) 0.036(2) 0.0169(17) -0.0012(17) -0.0079(15) 0.0082(19)
C5 0.031(2) 0.027(2) 0.0222(19) 0.0008(16) -0.0041(17) 0.0096(18)
C6 0.025(2) 0.020(2) 0.0208(18) 0.0014(15) 0.0007(16) 0.0019(16)
C7 0.024(2) 0.020(2) 0.0209(18) -0.0075(15) -0.0080(16) 0.0015(16)
C8 0.017(2) 0.027(2) 0.035(2) -0.0159(17) -0.0062(17) -0.0008(16)
C9 0.023(2) 0.025(2) 0.061(3) -0.021(2) 0.000(2) 0.0029(18)
C10 0.027(2) 0.017(2) 0.057(3) -0.0080(19) -0.011(2) 0.0041(18)
C11 0.028(2) 0.022(2) 0.040(2) -0.0013(18) -0.0070(19) 0.0045(18)
C12 0.028(2) 0.023(2) 0.0228(19) -0.0045(15) -0.0039(16) 0.0047(17)
C13 0.023(2) 0.037(2) 0.036(2) -0.0189(19) 0.0019(18) 0.0023(18)
C14 0.035(3) 0.055(3) 0.037(2) -0.021(2) 0.001(2) 0.001(2)
C15 0.027(2) 0.064(3) 0.047(3) -0.023(2) 0.005(2) 0.004(2)
C16 0.040(3) 0.014(2) 0.087(4) -0.006(2) -0.004(3) 0.010(2)
C17 0.038(3) 0.035(3) 0.088(4) 0.010(3) 0.001(3) 0.017(2)
C18 0.092(5) 0.021(3) 0.125(6) -0.026(3) -0.022(4) 0.022(3)
C19 0.041(3) 0.020(2) 0.029(2) 0.0043(16) 0.0078(19) 0.0068(19)
C20 0.056(3) 0.029(2) 0.031(2) 0.0064(18) 0.011(2) 0.001(2)
C21 0.035(3) 0.043(3) 0.038(2) 0.010(2) 0.007(2) 0.012(2)
C22 0.025(2) 0.018(2) 0.0244(19) 0.0004(15) -0.0098(16) 0.0038(16)
C23 0.038(2) 0.016(2) 0.026(2) -0.0022(15) -0.0098(18) 0.0074(17)
C24 0.068(3) 0.024(2) 0.024(2) -0.0062(17) -0.012(2) 0.009(2)
C25 0.075(4) 0.017(2) 0.035(3) -0.0019(18) -0.026(3) 0.002(2)
C26 0.046(3) 0.019(2) 0.059(3) 0.006(2) -0.025(3) -0.004(2)
C27 0.026(2) 0.023(2) 0.046(3) 0.0090(18) -0.0110(19) 0.0041(18)
C28 0.038(2) 0.026(2) 0.027(2) -0.0096(16) 0.0063(18) 0.0063(18)
C29 0.049(3) 0.040(3) 0.037(2) -0.001(2) 0.012(2) 0.013(2)
C30 0.046(3) 0.039(3) 0.037(2) -0.009(2) 0.003(2) 0.005(2)
C31 0.117(5) 0.018(2) 0.047(3) -0.011(2) -0.030(3) 0.003(3)
C32 0.058(3) 0.022(2) 0.053(3) -0.010(2) -0.003(2) -0.003(2)
C33 0.134(6) 0.033(3) 0.152(7) -0.047(4) -0.112(6) 0.030(4)
C34 0.039(3) 0.031(3) 0.074(4) 0.021(2) 0.009(3) 0.008(2)
C35 0.052(3) 0.048(3) 0.061(3) 0.022(3) 0.011(3) 0.014(3)
C36 0.040(3) 0.051(4) 0.149(6) 0.054(4) 0.011(4) 0.008(3)

loop_
_atom_type_symbol
_atom_type_description
_atom_type_scat_dispersion_real
_atom_type_scat_dispersion_imag
_atom_type_scat_source
C C 0.0033 0.0016 'International Tables Vol C Tables 4.2.6.8 and 6.1.1.4'
H H 0.0000 0.0000 'International Tables Vol C Tables 4.2.6.8 and 6.1.1.4'
Si Si 0.0817 0.0704 'International Tables Vol C Tables 4.2.6.8 and 6.1.1.4'
Pb Pb -3.3944 10.1111 'International Tables Vol C Tables 4.2.6.8 and 6.1.1.4'

loop_
_geom_angle_atom_site_label_1
_geom_angle_atom_site_label_2
_geom_angle_atom_site_label_3
_geom_angle
_geom_angle_site_symmetry_1
_geom_angle_site_symmetry_3
_geom_angle_publ_flag
C1 Pb1 Si1 110.82(9) . . ?
Si3B Si1 Si4A 88.40(18) . . ?
Si3B Si1 Si2 120.26(16) . . ?
Si4A Si1 Si2 114.89(11) . . ?
Si3B Si1 Si3A 16.64(10) . . ?
Si4A Si1 Si3A 105.03(14) . . ?
Si2 Si1 Si3A 111.27(9) . . ?
Si3B Si1 Si4B 103.0(2) . . ?
Si4A Si1 Si4B 14.69(8) . . ?
Si2 Si1 Si4B 105.29(13) . . ?
Si3A Si1 Si4B 119.63(16) . . ?
Si3B Si1 Pb1 101.95(12) . . ?
Si4A Si1 Pb1 94.12(8) . . ?
Si2 Si1 Pb1 127.76(5) . . ?
Si3A Si1 Pb1 100.60(8) . . ?
Si4B Si1 Pb1 92.44(12) . . ?
C6 C1 C2 119.7(3) . . ?
C6 C1 Pb1 113.3(2) . . ?
C2 C1 Pb1 125.4(3) . . ?
C3 C2 C1 118.8(3) . . ?
C3 C2 C7 118.3(3) . . ?
C1 C2 C7 122.7(3) . . ?
C37 Si2 C38 109.4(2) . . ?
C37 Si2 C39 105.4(3) . . ?
C38 Si2 C39 107.9(2) . . ?
C37 Si2 Si1 111.66(18) . . ?
C38 Si2 Si1 110.41(15) . . ?
C39 Si2 Si1 112.0(2) . . ?
Si2 C37 H37A 109.5 . . ?
Si2 C37 H37B 109.5 . . ?
H37A C37 H37B 109.5 . . ?
Si2 C37 H37C 109.5 . . ?
H37A C37 H37C 109.5 . . ?
H37B C37 H37C 109.5 . . ?
Si2 C38 H38A 109.5 . . ?
Si2 C38 H38B 109.5 . . ?
H38A C38 H38B 109.5 . . ?
Si2 C38 H38C 109.5 . . ?
H38A C38 H38C 109.5 . . ?
H38B C38 H38C 109.5 . . ?
Si2 C39 H39A 109.5 . . ?
Si2 C39 H39B 109.5 . . ?
H39A C39 H39B 109.5 . . ?
Si2 C39 H39C 109.5 . . ?
H39A C39 H39C 109.5 . . ?
H39B C39 H39C 109.5 . . ?
C4 C3 C2 120.9(3) . . ?
C4 C3 H3A 119.6 . . ?
C2 C3 H3A 119.6 . . ?
C42A Si3A C41A 105.5(5) . . ?
C42A Si3A C40A 108.3(4) . . ?
C41A Si3A C40A 109.0(4) . . ?
C42A Si3A Si1 108.4(3) . . ?
C41A Si3A Si1 115.1(3) . . ?
C40A Si3A Si1 110.2(3) . . ?
C41B Si3B C40B 107.7(5) . . ?
C41B Si3B C42B 109.5(6) . . ?
C40B Si3B C42B 103.2(6) . . ?
C41B Si3B Si1 110.4(5) . . ?
C40B Si3B Si1 109.7(4) . . ?
C42B Si3B Si1 115.8(5) . . ?
Si3B C40B H40D 109.5 . . ?
Si3B C40B H40E 109.5 . . ?
H40D C40B H40E 109.5 . . ?
Si3B C40B H40F 109.5 . . ?
H40D C40B H40F 109.5 . . ?
H40E C40B H40F 109.5 . . ?
Si3B C41B H41D 109.5 . . ?
Si3B C41B H41E 109.5 . . ?
H41D C41B H41E 109.5 . . ?
Si3B C41B H41F 109.5 . . ?
H41D C41B H41F 109.5 . . ?
H41E C41B H41F 109.5 . . ?
Si3B C42B H42D 109.5 . . ?
Si3B C42B H42E 109.5 . . ?
H42D C42B H42E 109.5 . . ?
Si3B C42B H42F 109.5 . . ?
H42D C42B H42F 109.5 . . ?
H42E C42B H42F 109.5 . . ?
C44A Si4A C43A 107.6(4) . . ?
C44A Si4A C45A 109.3(4) . . ?
C43A Si4A C45A 107.8(4) . . ?
C44A Si4A Si1 107.4(3) . . ?
C43A Si4A Si1 111.1(3) . . ?
C45A Si4A Si1 113.5(4) . . ?
C44B Si4B C45B 110.5(7) . . ?
C44B Si4B C43B 106.3(6) . . ?
C45B Si4B C43B 104.6(7) . . ?
C44B Si4B Si1 112.0(4) . . ?
C45B Si4B Si1 110.7(6) . . ?
C43B Si4B Si1 112.4(5) . . ?
Si4B C43B H43D 109.5 . . ?
Si4B C43B H43E 109.5 . . ?
H43D C43B H43E 109.5 . . ?
Si4B C43B H43F 109.5 . . ?
H43D C43B H43F 109.5 . . ?
H43E C43B H43F 109.5 . . ?
Si4B C44B H44D 109.5 . . ?
Si4B C44B H44E 109.5 . . ?
H44D C44B H44E 109.5 . . ?
Si4B C44B H44F 109.5 . . ?
H44D C44B H44F 109.5 . . ?
H44E C44B H44F 109.5 . . ?
Si4B C45B H45D 109.5 . . ?
Si4B C45B H45E 109.5 . . ?
H45D C45B H45E 109.5 . . ?
Si4B C45B H45F 109.5 . . ?
H45D C45B H45F 109.5 . . ?
H45E C45B H45F 109.5 . . ?
C3 C4 C5 120.3(3) . . ?
C3 C4 H4A 119.8 . . ?
C5 C4 H4A 119.8 . . ?
C4 C5 C6 120.1(4) . . ?
C4 C5 H5A 120.0 . . ?
C6 C5 H5A 120.0 . . ?
C5 C6 C1 120.1(3) . . ?
C5 C6 C22 120.4(3) . . ?
C1 C6 C22 119.3(3) . . ?
C8 C7 C12 119.7(4) . . ?
C8 C7 C2 121.3(4) . . ?
C12 C7 C2 118.9(3) . . ?
C9 C8 C7 118.5(4) . . ?
C9 C8 C13 119.0(4) . . ?
C7 C8 C13 122.4(4) . . ?
C10 C9 C8 122.5(4) . . ?
C10 C9 H9A 118.7 . . ?
C8 C9 H9A 118.7 . . ?
C11 C10 C9 117.8(4) . . ?
C11 C10 C16 120.6(5) . . ?
C9 C10 C16 121.6(4) . . ?
C10 C11 C12 122.4(4) . . ?
C10 C11 H11A 118.8 . . ?
C12 C11 H11A 118.8 . . ?
C11 C12 C7 119.1(4) . . ?
C11 C12 C19 118.6(4) . . ?
C7 C12 C19 121.8(3) . . ?
C8 C13 C14 111.7(4) . . ?
C8 C13 C15 113.5(4) . . ?
C14 C13 C15 108.9(3) . . ?
C8 C13 H13A 107.5 . . ?
C14 C13 H13A 107.5 . . ?
C15 C13 H13A 107.5 . . ?
C13 C14 H14A 109.5 . . ?
C13 C14 H14B 109.5 . . ?
H14A C14 H14B 109.5 . . ?
C13 C14 H14C 109.5 . . ?
H14A C14 H14C 109.5 . . ?
H14B C14 H14C 109.5 . . ?
C13 C15 H15A 109.5 . . ?
C13 C15 H15B 109.5 . . ?
H15A C15 H15B 109.5 . . ?
C13 C15 H15C 109.5 . . ?
H15A C15 H15C 109.5 . . ?
H15B C15 H15C 109.5 . . ?
C10 C16 C18 113.3(4) . . ?
C10 C16 C17 110.4(4) . . ?
C18 C16 C17 109.8(4) . . ?
C10 C16 H16A 107.7 . . ?
C18 C16 H16A 107.7 . . ?
C17 C16 H16A 107.7 . . ?
C16 C17 H17A 109.5 . . ?
C16 C17 H17B 109.5 . . ?
H17A C17 H17B 109.5 . . ?
C16 C17 H17C 109.5 . . ?
H17A C17 H17C 109.5 . . ?
H17B C17 H17C 109.5 . . ?
C16 C18 H18A 109.5 . . ?
C16 C18 H18B 109.5 . . ?
H18A C18 H18B 109.5 . . ?
C16 C18 H18C 109.5 . . ?
H18A C18 H18C 109.5 . . ?
H18B C18 H18C 109.5 . . ?
C20 C19 C21 110.6(4) . . ?
C20 C19 C12 114.1(3) . . ?
C21 C19 C12 109.6(3) . . ?
C20 C19 H19A 107.5 . . ?
C21 C19 H19A 107.5 . . ?
C12 C19 H19A 107.5 . . ?
C19 C20 H20A 109.5 . . ?
C19 C20 H20B 109.5 . . ?
H20A C20 H20B 109.5 . . ?
C19 C20 H20C 109.5 . . ?
H20A C20 H20C 109.5 . . ?
H20B C20 H20C 109.5 . . ?
C19 C21 H21A 109.5 . . ?
C19 C21 H21B 109.5 . . ?
H21A C21 H21B 109.5 . . ?
C19 C21 H21C 109.5 . . ?
H21A C21 H21C 109.5 . . ?
H21B C21 H21C 109.5 . . ?
C23 C22 C27 118.8(4) . . ?
C23 C22 C6 119.4(3) . . ?
C27 C22 C6 121.7(4) . . ?
C24 C23 C22 119.6(4) . . ?
C24 C23 C28 118.5(4) . . ?
C22 C23 C28 121.4(3) . . ?
C25 C24 C23 122.0(5) . . ?
C25 C24 H24A 119.0 . . ?
C23 C24 H24A 119.0 . . ?
C26 C25 C24 118.1(4) . . ?
C26 C25 C31 121.9(5) . . ?
C24 C25 C31 119.9(5) . . ?
C25 C26 C27 123.0(4) . . ?
C25 C26 H26A 118.5 . . ?
C27 C26 H26A 118.5 . . ?
C26 C27 C22 118.5(4) . . ?
C26 C27 C34 120.1(4) . . ?
C22 C27 C34 121.4(4) . . ?
C23 C28 C30 108.6(3) . . ?
C23 C28 C29 115.0(3) . . ?
C30 C28 C29 110.0(4) . . ?
C23 C28 H28A 107.7 . . ?
C30 C28 H28A 107.7 . . ?
C29 C28 H28A 107.7 . . ?
C28 C29 H29A 109.5 . . ?
C28 C29 H29B 109.5 . . ?
H29A C29 H29B 109.5 . . ?
C28 C29 H29C 109.5 . . ?
H29A C29 H29C 109.5 . . ?
H29B C29 H29C 109.5 . . ?
C28 C30 H30A 109.5 . . ?
C28 C30 H30B 109.5 . . ?
H30A C30 H30B 109.5 . . ?
C28 C30 H30C 109.5 . . ?
H30A C30 H30C 109.5 . . ?
H30B C30 H30C 109.5 . . ?
C33 C31 C32 110.5(4) . . ?
C33 C31 C25 112.6(5) . . ?
C32 C31 C25 110.2(4) . . ?
C33 C31 H31A 107.7 . . ?
C32 C31 H31A 107.7 . . ?
C25 C31 H31A 107.7 . . ?
C31 C32 H32A 109.5 . . ?
C31 C32 H32B 109.5 . . ?
H32A C32 H32B 109.5 . . ?
C31 C32 H32C 109.5 . . ?
H32A C32 H32C 109.5 . . ?
H32B C32 H32C 109.5 . . ?
C31 C33 H33A 109.5 . . ?
C31 C33 H33B 109.5 . . ?
H33A C33 H33B 109.5 . . ?
C31 C33 H33C 109.5 . . ?
H33A C33 H33C 109.5 . . ?
H33B C33 H33C 109.5 . . ?
C27 C34 C36 112.3(5) . . ?
C27 C34 C35 110.4(4) . . ?
C36 C34 C35 110.4(4) . . ?
C27 C34 H34A 107.9 . . ?
C36 C34 H34A 107.9 . . ?
C35 C34 H34A 107.9 . . ?
C34 C35 H35A 109.5 . . ?
C34 C35 H35B 109.5 . . ?
H35A C35 H35B 109.5 . . ?
C34 C35 H35C 109.5 . . ?
H35A C35 H35C 109.5 . . ?
H35B C35 H35C 109.5 . . ?
C34 C36 H36A 109.5 . . ?
C34 C36 H36B 109.5 . . ?
H36A C36 H36B 109.5 . . ?
C34 C36 H36C 109.5 . . ?
H36A C36 H36C 109.5 . . ?
H36B C36 H36C 109.5 . . ?
C47 C46 H46A 109.5 . . ?
C47 C46 H46B 109.5 . . ?
H46A C46 H46B 109.5 . . ?
C47 C46 H46C 109.5 . . ?
H46A C46 H46C 109.5 . . ?
H46B C46 H46C 109.5 . . ?
C48 C47 C46 110.4(11) . . ?
C48 C47 H47A 109.6 . . ?
C46 C47 H47A 109.6 . . ?
C48 C47 H47B 109.6 . . ?
C46 C47 H47B 109.6 . . ?
H47A C47 H47B 108.1 . . ?
C47 C48 C48 112.5(11) . 3_657 ?
C47 C48 H48A 109.1 . . ?
C48 C48 H48A 109.1 3_657 . ?
C47 C48 H48B 109.1 . . ?
C48 C48 H48B 109.1 3_657 . ?
H48A C48 H48B 107.8 . . ?
C47B C48B C48B 118.4(18) . 3_657 ?
C47B C48B H48E 107.7 . . ?
C48B C48B H48E 107.7 3_657 . ?
C47B C48B H48F 107.7 . . ?
C48B C48B H48F 107.7 3_657 . ?
H48E C48B H48F 107.1 . . ?
C48B C47B C46B 118.9(15) . . ?
C48B C47B H47E 107.6 . . ?
C46B C47B H47E 107.6 . . ?
C48B C47B H47F 107.6 . . ?
C46B C47B H47F 107.6 . . ?
H47E C47B H47F 107.0 . . ?
C47B C46B H46G 109.5 . . ?
C47B C46B H46H 109.5 . . ?
H46G C46B H46H 109.5 . . ?
C47B C46B H46I 109.5 . . ?
H46G C46B H46I 109.5 . . ?
H46H C46B H46I 109.5 . . ?

loop_
_geom_bond_atom_site_label_1
_geom_bond_atom_site_label_2
_geom_bond_distance
_geom_bond_site_symmetry_2
_geom_bond_publ_flag
Pb1 C1 2.296(3) . ?
Pb1 Si1 2.7230(11) . ?
Si1 Si3B 2.288(4) . ?
Si1 Si4A 2.291(3) . ?
Si1 Si2 2.3463(16) . ?
Si1 Si3A 2.413(3) . ?
Si1 Si4B 2.463(5) . ?
C1 C6 1.401(5) . ?
C1 C2 1.407(5) . ?
C2 C3 1.405(5) . ?
C2 C7 1.507(5) . ?
Si2 C37 1.871(5) . ?
Si2 C38 1.875(4) . ?
Si2 C39 1.878(5) . ?
C37 H37A 0.9800 . ?
C37 H37B 0.9800 . ?
C37 H37C 0.9800 . ?
C38 H38A 0.9800 . ?
C38 H38B 0.9800 . ?
C38 H38C 0.9800 . ?
C39 H39A 0.9800 . ?
C39 H39B 0.9800 . ?
C39 H39C 0.9800 . ?
C3 C4 1.381(5) . ?
C3 H3A 0.9500 . ?
Si3A C42A 1.856(8) . ?
Si3A C41A 1.878(8) . ?
Si3A C40A 1.888(7) . ?
C40A H40A 0.9800 . ?
C40A H40B 0.9800 . ?
C40A H40C 0.9800 . ?
C41A H41A 0.9800 . ?
C41A H41B 0.9800 . ?
C41A H41C 0.9800 . ?
C42A H42A 0.9800 . ?
C42A H42B 0.9800 . ?
C42A H42C 0.9800 . ?
Si3B C41B 1.865(10) . ?
Si3B C40B 1.875(9) . ?
Si3B C42B 1.893(11) . ?
C40B H40D 0.9800 . ?
C40B H40E 0.9800 . ?
C40B H40F 0.9800 . ?
C41B H41D 0.9800 . ?
C41B H41E 0.9800 . ?
C41B H41F 0.9800 . ?
C42B H42D 0.9800 . ?
C42B H42E 0.9800 . ?
C42B H42F 0.9800 . ?
Si4A C44A 1.865(8) . ?
Si4A C43A 1.889(8) . ?
Si4A C45A 1.903(7) . ?
C43A H43A 0.9800 . ?
C43A H43B 0.9800 . ?
C43A H43C 0.9800 . ?
C44A H44A 0.9800 . ?
C44A H44B 0.9800 . ?
C44A H44C 0.9800 . ?
C45A H45A 0.9800 . ?
C45A H45B 0.9800 . ?
C45A H45C 0.9800 . ?
Si4B C44B 1.863(9) . ?
Si4B C45B 1.864(11) . ?
Si4B C43B 1.883(11) . ?
C43B H43D 0.9800 . ?
C43B H43E 0.9800 . ?
C43B H43F 0.9800 . ?
C44B H44D 0.9800 . ?
C44B H44E 0.9800 . ?
C44B H44F 0.9800 . ?
C45B H45D 0.9800 . ?
C45B H45E 0.9800 . ?
C45B H45F 0.9800 . ?
C4 C5 1.382(5) . ?
C4 H4A 0.9500 . ?
C5 C6 1.396(5) . ?
C5 H5A 0.9500 . ?
C6 C22 1.503(5) . ?
C7 C8 1.405(5) . ?
C7 C12 1.410(6) . ?
C8 C9 1.404(6) . ?
C8 C13 1.513(6) . ?
C9 C10 1.387(7) . ?
C9 H9A 0.9500 . ?
C10 C11 1.376(6) . ?
C10 C16 1.522(6) . ?
C11 C12 1.395(5) . ?
C11 H11A 0.9500 . ?
C12 C19 1.525(6) . ?
C13 C14 1.531(5) . ?
C13 C15 1.540(6) . ?
C13 H13A 1.0000 . ?
C14 H14A 0.9800 . ?
C14 H14B 0.9800 . ?
C14 H14C 0.9800 . ?
C15 H15A 0.9800 . ?
C15 H15B 0.9800 . ?
C15 H15C 0.9800 . ?
C16 C18 1.532(7) . ?
C16 C17 1.535(6) . ?
C16 H16A 1.0000 . ?
C17 H17A 0.9800 . ?
C17 H17B 0.9800 . ?
C17 H17C 0.9800 . ?
C18 H18A 0.9800 . ?
C18 H18B 0.9800 . ?
C18 H18C 0.9800 . ?
C19 C20 1.521(5) . ?
C19 C21 1.524(6) . ?
C19 H19A 1.0000 . ?
C20 H20A 0.9800 . ?
C20 H20B 0.9800 . ?
C20 H20C 0.9800 . ?
C21 H21A 0.9800 . ?
C21 H21B 0.9800 . ?
C21 H21C 0.9800 . ?
C22 C23 1.408(6) . ?
C22 C27 1.411(6) . ?
C23 C24 1.400(5) . ?
C23 C28 1.515(6) . ?
C24 C25 1.377(7) . ?
C24 H24A 0.9500 . ?
C25 C26 1.367(7) . ?
C25 C31 1.528(6) . ?
C26 C27 1.408(6) . ?
C26 H26A 0.9500 . ?
C27 C34 1.512(7) . ?
C28 C30 1.531(6) . ?
C28 C29 1.538(6) . ?
C28 H28A 1.0000 . ?
C29 H29A 0.9800 . ?
C29 H29B 0.9800 . ?
C29 H29C 0.9800 . ?
C30 H30A 0.9800 . ?
C30 H30B 0.9800 . ?
C30 H30C 0.9800 . ?
C31 C33 1.512(9) . ?
C31 C32 1.513(6) . ?
C31 H31A 1.0000 . ?
C32 H32A 0.9800 . ?
C32 H32B 0.9800 . ?
C32 H32C 0.9800 . ?
C33 H33A 0.9800 . ?
C33 H33B 0.9800 . ?
C33 H33C 0.9800 . ?
C34 C36 1.529(7) . ?
C34 C35 1.535(6) . ?
C34 H34A 1.0000 . ?
C35 H35A 0.9800 . ?
C35 H35B 0.9800 . ?
C35 H35C 0.9800 . ?
C36 H36A 0.9800 . ?
C36 H36B 0.9800 . ?
C36 H36C 0.9800 . ?
C46 C47 1.536(16) . ?
C46 H46A 0.9800 . ?
C46 H46B 0.9800 . ?
C46 H46C 0.9800 . ?
C47 C48 1.534(15) . ?
C47 H47A 0.9900 . ?
C47 H47B 0.9900 . ?
C48 C48 1.536(16) 3_657 ?
C48 H48A 0.9900 . ?
C48 H48B 0.9900 . ?
C48B C47B 1.42(2) . ?
C48B C48B 1.52(3) 3_657 ?
C48B H48E 0.9900 . ?
C48B H48F 0.9900 . ?
C47B C46B 1.525(19) . ?
C47B H47E 0.9900 . ?
C47B H47F 0.9900 . ?
C46B H46G 0.9800 . ?
C46B H46H 0.9800 . ?
C46B H46I 0.9800 . ?
